data_7105564
loop_
_publ_author_name
'Chen, Chao'
'Fr\"ohlich, Roland'
'Kehr, Gerald'
'Erker, Gerhard'

_publ_section_title
;
 Remarkably variable reaction modes of frustrated Lewis pairs with
 non-conjugated terminal diacetylenes.
;
_journal_issue 20
_journal_name_full 'Chemical communications (Cambridge, England)'
_journal_page_first 3580
_journal_page_last 3582
_journal_paper_doi 10.1039/b926830h
_journal_volume 46
_journal_year 2010
_chemical_formula_sum 'C47.5 H32 B Cl F15 P'
_chemical_formula_weight 964.96
_chemical_name_systematic
;
?
;
_space_group_IT_number 2
_symmetry_cell_setting triclinic
_symmetry_space_group_name_Hall '-P 1'
_symmetry_space_group_name_H-M 'P -1'
_atom_sites_solution_hydrogens geom
_atom_sites_solution_primary direct
_atom_sites_solution_secondary difmap
_audit_creation_method SHELXL-97
_cell_angle_alpha 108.590(1)
_cell_angle_beta 99.318(2)
_cell_angle_gamma 112.299(2)
_cell_formula_units_Z 2
_cell_length_a 12.3976(5)
_cell_length_b 13.8705(4)
_cell_length_c 15.1225(6)
_cell_measurement_reflns_used 6801
_cell_measurement_temperature 223(2)
_cell_measurement_theta_max 68.25
_cell_measurement_theta_min 0.88
_cell_volume 2158.57(15)
_computing_cell_refinement 'Collect (Nonius B.V., 1998)'
_computing_data_collection 'Collect (Nonius B.V., 1998)'
_computing_data_reduction 'Denzo-SMN (Otwinowski & Minor, 1997)'
_computing_molecular_graphics 'XP (BrukerAXS, 2000)'
_computing_publication_material 'SHELXL-97 (Sheldrick, 1997)'
_computing_structure_refinement 'SHELXL-97 (Sheldrick, 1997)'
_computing_structure_solution 'SHELXS-97 (Sheldrick, 1990)'
_diffrn_ambient_temperature 223(2)
_diffrn_measured_fraction_theta_full 0.964
_diffrn_measured_fraction_theta_max 0.964
_diffrn_measurement_device_type 'Nonius KappaCCD APEXII'
_diffrn_measurement_method '\w and \f scans'
_diffrn_radiation_monochromator graphite
_diffrn_radiation_source 'fine-focus sealed tube'
_diffrn_radiation_type CuK\a
_diffrn_radiation_wavelength 1.54178
_diffrn_reflns_av_R_equivalents 0.039
_diffrn_reflns_av_sigmaI/netI 0.0236
_diffrn_reflns_limit_h_max 14
_diffrn_reflns_limit_h_min -12
_diffrn_reflns_limit_k_max 15
_diffrn_reflns_limit_k_min -16
_diffrn_reflns_limit_l_max 17
_diffrn_reflns_limit_l_min -17
_diffrn_reflns_number 26830
_diffrn_reflns_theta_full 67.89
_diffrn_reflns_theta_max 67.89
_diffrn_reflns_theta_min 3.83
_exptl_absorpt_coefficient_mu 2.031
_exptl_absorpt_correction_T_max 0.6868
_exptl_absorpt_correction_T_min 0.5366
_exptl_absorpt_correction_type multi-scan
_exptl_absorpt_process_details 'Denzo (Otwinowski, Borek, Majewski & Minor, 2003)'
_exptl_crystal_colour colourless
_exptl_crystal_density_diffrn 1.485
_exptl_crystal_density_method 'not measured'
_exptl_crystal_description block
_exptl_crystal_F_000 978
_exptl_crystal_size_max 0.35
_exptl_crystal_size_mid 0.20
_exptl_crystal_size_min 0.20
_refine_diff_density_max 1.043
_refine_diff_density_min -0.588
_refine_diff_density_rms 0.053
_refine_ls_extinction_method none
_refine_ls_goodness_of_fit_ref 1.035
_refine_ls_hydrogen_treatment constr
_refine_ls_matrix_type full
_refine_ls_number_parameters 607
_refine_ls_number_reflns 7574
_refine_ls_number_restraints 20
_refine_ls_restrained_S_all 1.074
_refine_ls_R_factor_all 0.0529
_refine_ls_R_factor_gt 0.0501
_refine_ls_shift/su_max 0.000
_refine_ls_shift/su_mean 0.000
_refine_ls_structure_factor_coef Fsqd
_refine_ls_weighting_details 'calc w=1/[\s^2^(Fo^2^)+(0.0791P)^2^+1.4489P] where P=(Fo^2^+2Fc^2^)/3'
_refine_ls_weighting_scheme calc
_refine_ls_wR_factor_gt 0.1392
_refine_ls_wR_factor_ref 0.1421
_reflns_number_gt 7062
_reflns_number_total 7574
_reflns_threshold_expression >2sigma(I)
_cod_data_source_file b926830h.txt
_cod_data_source_block erk5127
_cod_original_cell_volume 2158.56(14)
_cod_original_sg_symbol_H-M P-1
_cod_original_formula_sum 'C47.50 H32 B Cl F15 P'
_cod_database_code 7105564

loop_
_symmetry_equiv_pos_as_xyz
'x, y, z'
'-x, -y, -z'

loop_
_atom_site_label
_atom_site_type_symbol
_atom_site_fract_x
_atom_site_fract_y
_atom_site_fract_z
_atom_site_U_iso_or_equiv
_atom_site_adp_type
_atom_site_occupancy
_atom_site_symmetry_multiplicity
_atom_site_calc_flag
_atom_site_refinement_flags
_atom_site_disorder_assembly
_atom_site_disorder_group
P1 P 0.19443(5) 0.93100(4) 0.26935(4) 0.02994(15) Uani 1 1 d . . .
B1 B 0.5746(2) 1.3149(2) 0.19700(17) 0.0302(5) Uani 1 1 d . . .
C1 C 0.31864(19) 1.05605(17) 0.27836(15) 0.0323(4) Uani 1 1 d . . .
H1 H 0.2970 1.1044 0.2563 0.039 Uiso 1 1 calc R . .
C2 C 0.43974(19) 1.08985(17) 0.31290(14) 0.0314(4) Uani 1 1 d . . .
C3 C 0.4936(2) 1.03309(19) 0.36403(17) 0.0386(5) Uani 1 1 d . . .
H3A H 0.5195 0.9853 0.3184 0.046 Uiso 1 1 calc R . .
H3B H 0.4303 0.9832 0.3828 0.046 Uiso 1 1 calc R . .
C4 C 0.6036(2) 1.1218(2) 0.45571(18) 0.0458(6) Uani 1 1 d . . .
H4A H 0.5760 1.1637 0.5046 0.055 Uiso 1 1 calc R . .
H4B H 0.6400 1.0829 0.4848 0.055 Uiso 1 1 calc R . .
C5 C 0.6997(2) 1.2052(2) 0.4303(2) 0.0471(6) Uani 1 1 d . . .
H5A H 0.7282 1.1635 0.3822 0.056 Uiso 1 1 calc R . .
H5B H 0.7707 1.2602 0.4897 0.056 Uiso 1 1 calc R . .
C6 C 0.6461(2) 1.26970(19) 0.38752(16) 0.0369(5) Uani 1 1 d . . .
H6A H 0.6292 1.3203 0.4392 0.044 Uiso 1 1 calc R . .
H6B H 0.7070 1.3177 0.3658 0.044 Uiso 1 1 calc R . .
C7 C 0.52852(19) 1.18924(17) 0.30141(15) 0.0307(4) Uani 1 1 d . . .
C8 C 0.50296(19) 1.20407(17) 0.21871(15) 0.0309(4) Uani 1 1 d . . .
H8 H 0.4344 1.1421 0.1662 0.037 Uiso 1 1 calc R . .
C11 C 0.22944(19) 0.81142(18) 0.23099(16) 0.0348(5) Uani 1 1 d . . .
C12 C 0.2729(2) 0.7873(2) 0.15027(18) 0.0429(5) Uani 1 1 d . . .
C13 C 0.3057(3) 0.6987(2) 0.1305(2) 0.0562(7) Uani 1 1 d . . .
H13 H 0.3333 0.6797 0.0761 0.067 Uiso 1 1 calc R . .
C14 C 0.2992(3) 0.6384(2) 0.1873(3) 0.0629(8) Uani 1 1 d . . .
H14 H 0.3229 0.5798 0.1720 0.075 Uiso 1 1 calc R . .
C15 C 0.2578(3) 0.6633(2) 0.2672(2) 0.0556(7) Uani 1 1 d . . .
H15 H 0.2534 0.6221 0.3065 0.067 Uiso 1 1 calc R . .
C16 C 0.2230(2) 0.74925(19) 0.28857(18) 0.0410(5) Uani 1 1 d . . .
H16 H 0.1944 0.7663 0.3426 0.049 Uiso 1 1 calc R . .
C17 C 0.2908(3) 0.8536(3) 0.08757(19) 0.0524(6) Uani 1 1 d . . .
H17A H 0.3708 0.9208 0.1187 0.079 Uiso 1 1 calc R . .
H17B H 0.2268 0.8772 0.0805 0.079 Uiso 1 1 calc R . .
H17C H 0.2865 0.8055 0.0230 0.079 Uiso 1 1 calc R . .
C21 C 0.1695(2) 0.95382(18) 0.38786(16) 0.0330(4) Uani 1 1 d . . .
C22 C 0.0670(2) 0.8766(2) 0.40054(17) 0.0393(5) Uani 1 1 d . . .
C23 C 0.0623(3) 0.9013(2) 0.4964(2) 0.0491(6) Uani 1 1 d . . .
H23 H -0.0043 0.8500 0.5070 0.059 Uiso 1 1 calc R . .
C24 C 0.1519(3) 0.9980(3) 0.57563(19) 0.0544(7) Uani 1 1 d . . .
H24 H 0.1462 1.0117 0.6393 0.065 Uiso 1 1 calc R . .
C25 C 0.2503(3) 1.0753(2) 0.56243(19) 0.0513(6) Uani 1 1 d . . .
H25 H 0.3107 1.1423 0.6166 0.062 Uiso 1 1 calc R . .
C26 C 0.2593(2) 1.0535(2) 0.46890(17) 0.0412(5) Uani 1 1 d . . .
H26 H 0.3262 1.1059 0.4596 0.049 Uiso 1 1 calc R . .
C27 C -0.0369(2) 0.7709(2) 0.3174(2) 0.0520(6) Uani 1 1 d . . .
H27A H -0.0792 0.7167 0.3429 0.078 Uiso 1 1 calc R . .
H27B H -0.0044 0.7363 0.2693 0.078 Uiso 1 1 calc R . .
H27C H -0.0943 0.7914 0.2862 0.078 Uiso 1 1 calc R . .
C31 C 0.06152(19) 0.90567(18) 0.17719(16) 0.0332(4) Uani 1 1 d . . .
C32 C 0.0227(2) 0.99077(19) 0.18694(17) 0.0389(5) Uani 1 1 d . . .
C33 C -0.0737(2) 0.9679(2) 0.1091(2) 0.0487(6) Uani 1 1 d . . .
H33 H -0.1006 1.0236 0.1134 0.058 Uiso 1 1 calc R . .
C34 C -0.1314(2) 0.8657(2) 0.0256(2) 0.0515(6) Uani 1 1 d . . .
H34 H -0.1953 0.8535 -0.0262 0.062 Uiso 1 1 calc R . .
C35 C -0.0955(2) 0.7819(2) 0.01840(18) 0.0468(6) Uani 1 1 d . . .
H35 H -0.1358 0.7117 -0.0377 0.056 Uiso 1 1 calc R . .
C36 C 0.0006(2) 0.8015(2) 0.09419(17) 0.0394(5) Uani 1 1 d . . .
H36 H 0.0249 0.7440 0.0896 0.047 Uiso 1 1 calc R . .
C37 C 0.0789(3) 1.1040(2) 0.2759(2) 0.0509(6) Uani 1 1 d . . .
H37A H 0.1395 1.1627 0.2635 0.076 Uiso 1 1 calc R . .
H37B H 0.1185 1.0971 0.3328 0.076 Uiso 1 1 calc R . .
H37C H 0.0148 1.1249 0.2886 0.076 Uiso 1 1 calc R . .
C41 C 0.49265(19) 1.29278(18) 0.08739(16) 0.0332(4) Uani 1 1 d . . .
C42 C 0.4632(2) 1.1935(2) 0.00585(17) 0.0390(5) Uani 1 1 d . . .
F42 F 0.49749(14) 1.11617(12) 0.01775(10) 0.0481(3) Uani 1 1 d . . .
C43 C 0.4014(2) 1.1684(2) -0.08971(18) 0.0515(6) Uani 1 1 d . . .
F43 F 0.37689(18) 1.07131(17) -0.16493(12) 0.0760(5) Uani 1 1 d . . .
C44 C 0.3646(3) 1.2441(3) -0.10709(19) 0.0572(7) Uani 1 1 d . . .
F44 F 0.30210(19) 1.2205(2) -0.19936(13) 0.0890(7) Uani 1 1 d . . .
C45 C 0.3894(2) 1.3423(3) -0.0302(2) 0.0517(7) Uani 1 1 d . . .
F45 F 0.35086(17) 1.41597(18) -0.04473(15) 0.0752(5) Uani 1 1 d . . .
C46 C 0.4531(2) 1.3654(2) 0.06420(18) 0.0393(5) Uani 1 1 d . . .
F46 F 0.47471(14) 1.46583(12) 0.13461(11) 0.0521(4) Uani 1 1 d . . .
C51 C 0.5776(2) 1.42283(18) 0.28715(16) 0.0339(5) Uani 1 1 d . . .
C52 C 0.4674(2) 1.4191(2) 0.29906(19) 0.0432(5) Uani 1 1 d . . .
F52 F 0.35942(13) 1.32954(13) 0.23411(12) 0.0540(4) Uani 1 1 d . . .
C53 C 0.4591(3) 1.5025(2) 0.3726(2) 0.0563(7) Uani 1 1 d . . .
F53 F 0.34780(19) 1.49310(18) 0.37766(17) 0.0823(6) Uani 1 1 d . . .
C54 C 0.5647(3) 1.5959(2) 0.4413(2) 0.0623(8) Uani 1 1 d . . .
F54 F 0.5590(2) 1.67828(16) 0.51446(17) 0.0942(7) Uani 1 1 d . . .
C55 C 0.6759(3) 1.6038(2) 0.4347(2) 0.0545(7) Uani 1 1 d . . .
F55 F 0.78042(19) 1.69421(14) 0.50233(14) 0.0802(6) Uani 1 1 d . . .
C56 C 0.6805(2) 1.51842(19) 0.35969(17) 0.0399(5) Uani 1 1 d . . .
F56 F 0.79516(13) 1.53372(12) 0.36158(10) 0.0483(3) Uani 1 1 d . . .
C61 C 0.71230(19) 1.33968(17) 0.18524(15) 0.0315(4) Uani 1 1 d . . .
C62 C 0.7707(2) 1.27206(19) 0.18607(17) 0.0376(5) Uani 1 1 d . . .
F62 F 0.72040(15) 1.17749(12) 0.20264(12) 0.0534(4) Uani 1 1 d . . .
C63 C 0.8822(2) 1.2946(2) 0.1688(2) 0.0480(6) Uani 1 1 d . . .
F63 F 0.93422(17) 1.22577(15) 0.17126(17) 0.0766(6) Uani 1 1 d . . .
C64 C 0.9401(2) 1.3864(2) 0.1480(2) 0.0487(6) Uani 1 1 d . . .
F64 F 1.04628(16) 1.40734(15) 0.12880(17) 0.0803(6) Uani 1 1 d . . .
C65 C 0.8853(2) 1.45516(19) 0.14444(18) 0.0424(5) Uani 1 1 d . . .
F65 F 0.93926(15) 1.54462(13) 0.12190(13) 0.0598(4) Uani 1 1 d . . .
C66 C 0.7760(2) 1.43156(18) 0.16409(15) 0.0337(4) Uani 1 1 d . . .
F66 F 0.72953(12) 1.50439(11) 0.16201(11) 0.0439(3) Uani 1 1 d . . .
C100 C 1.0178(11) 1.5889(9) 0.5468(8) 0.163(7) Uani 0.50 1 d PDU A -1
H10A H 1.0972 1.6293 0.5994 0.196 Uiso 0.50 1 calc PR A -1
H10B H 1.0049 1.6438 0.5244 0.196 Uiso 0.50 1 calc PR A -1
Cl1 Cl 1.0136(4) 1.4699(4) 0.4428(2) 0.1406(13) Uani 0.50 1 d PDU A -1
Cl2 Cl 0.9004(3) 1.5252(4) 0.5878(2) 0.1686(16) Uani 0.50 1 d PDU A -1

loop_
_atom_site_aniso_label
_atom_site_aniso_U_11
_atom_site_aniso_U_22
_atom_site_aniso_U_33
_atom_site_aniso_U_23
_atom_site_aniso_U_13
_atom_site_aniso_U_12
P1 0.0314(3) 0.0269(3) 0.0302(3) 0.0137(2) 0.0105(2) 0.0104(2)
B1 0.0324(12) 0.0305(11) 0.0303(11) 0.0168(9) 0.0096(9) 0.0139(10)
C1 0.0352(11) 0.0308(10) 0.0326(10) 0.0182(9) 0.0116(9) 0.0124(9)
C2 0.0368(11) 0.0298(10) 0.0266(10) 0.0138(8) 0.0098(8) 0.0128(9)
C3 0.0400(12) 0.0379(11) 0.0408(12) 0.0246(10) 0.0109(10) 0.0149(10)
C4 0.0442(13) 0.0498(14) 0.0423(13) 0.0295(11) 0.0033(10) 0.0165(11)
C5 0.0361(12) 0.0504(14) 0.0485(14) 0.0286(12) 0.0023(10) 0.0119(11)
C6 0.0330(11) 0.0366(11) 0.0361(11) 0.0192(9) 0.0073(9) 0.0095(9)
C7 0.0317(10) 0.0292(10) 0.0321(10) 0.0155(8) 0.0108(8) 0.0125(8)
C8 0.0311(10) 0.0290(10) 0.0308(10) 0.0137(8) 0.0089(8) 0.0115(8)
C11 0.0308(10) 0.0299(10) 0.0377(11) 0.0110(9) 0.0090(9) 0.0116(9)
C12 0.0344(12) 0.0418(12) 0.0416(12) 0.0101(10) 0.0113(10) 0.0134(10)
C13 0.0499(15) 0.0507(15) 0.0591(16) 0.0076(13) 0.0218(13) 0.0253(13)
C14 0.0593(17) 0.0455(15) 0.083(2) 0.0171(14) 0.0209(15) 0.0322(14)
C15 0.0561(16) 0.0410(14) 0.0701(18) 0.0242(13) 0.0129(14) 0.0248(12)
C16 0.0399(12) 0.0329(11) 0.0455(13) 0.0160(10) 0.0094(10) 0.0142(10)
C17 0.0534(15) 0.0608(16) 0.0393(13) 0.0170(12) 0.0221(12) 0.0229(13)
C21 0.0385(11) 0.0302(10) 0.0344(11) 0.0162(9) 0.0137(9) 0.0168(9)
C22 0.0429(12) 0.0382(12) 0.0432(12) 0.0218(10) 0.0195(10) 0.0187(10)
C23 0.0543(15) 0.0548(15) 0.0510(15) 0.0302(12) 0.0302(12) 0.0256(13)
C24 0.0667(17) 0.0663(17) 0.0394(13) 0.0259(13) 0.0266(13) 0.0326(15)
C25 0.0605(16) 0.0492(14) 0.0352(12) 0.0125(11) 0.0138(11) 0.0213(13)
C26 0.0464(13) 0.0360(11) 0.0368(12) 0.0151(10) 0.0137(10) 0.0146(10)
C27 0.0459(14) 0.0445(14) 0.0542(15) 0.0210(12) 0.0200(12) 0.0078(11)
C31 0.0309(10) 0.0331(11) 0.0351(11) 0.0165(9) 0.0125(9) 0.0116(9)
C32 0.0371(12) 0.0362(11) 0.0438(12) 0.0185(10) 0.0130(10) 0.0157(10)
C33 0.0449(13) 0.0471(14) 0.0559(15) 0.0224(12) 0.0103(12) 0.0244(12)
C34 0.0387(13) 0.0610(16) 0.0473(14) 0.0198(12) 0.0051(11) 0.0214(12)
C35 0.0356(12) 0.0481(14) 0.0395(13) 0.0064(10) 0.0064(10) 0.0146(11)
C36 0.0344(11) 0.0374(12) 0.0400(12) 0.0117(10) 0.0101(10) 0.0146(10)
C37 0.0535(15) 0.0389(13) 0.0558(15) 0.0128(11) 0.0110(12) 0.0253(12)
C41 0.0308(10) 0.0372(11) 0.0341(11) 0.0215(9) 0.0112(9) 0.0124(9)
C42 0.0377(12) 0.0441(12) 0.0358(11) 0.0208(10) 0.0142(9) 0.0153(10)
F42 0.0602(9) 0.0436(7) 0.0437(7) 0.0161(6) 0.0197(7) 0.0274(7)
C43 0.0475(14) 0.0598(16) 0.0312(12) 0.0152(11) 0.0099(11) 0.0133(12)
F43 0.0840(13) 0.0772(12) 0.0351(8) 0.0059(8) 0.0095(8) 0.0246(10)
C44 0.0466(14) 0.079(2) 0.0379(14) 0.0342(14) 0.0046(11) 0.0171(14)
F44 0.0818(13) 0.1263(18) 0.0470(10) 0.0485(11) -0.0015(9) 0.0349(12)
C45 0.0408(13) 0.0688(17) 0.0612(17) 0.0488(15) 0.0130(12) 0.0240(13)
F45 0.0708(11) 0.0939(13) 0.0914(13) 0.0712(12) 0.0181(10) 0.0442(10)
C46 0.0372(12) 0.0422(12) 0.0447(13) 0.0270(10) 0.0137(10) 0.0168(10)
F46 0.0627(9) 0.0472(8) 0.0626(9) 0.0332(7) 0.0203(7) 0.0326(7)
C51 0.0413(12) 0.0325(11) 0.0362(11) 0.0208(9) 0.0181(9) 0.0174(9)
C52 0.0468(13) 0.0400(12) 0.0507(14) 0.0243(11) 0.0233(11) 0.0201(11)
F52 0.0403(8) 0.0579(9) 0.0658(9) 0.0257(8) 0.0237(7) 0.0218(7)
C53 0.0680(18) 0.0523(16) 0.0747(18) 0.0341(14) 0.0482(16) 0.0367(14)
F53 0.0799(12) 0.0814(13) 0.1165(16) 0.0418(12) 0.0671(12) 0.0524(11)
C54 0.089(2) 0.0370(14) 0.0700(19) 0.0194(13) 0.0517(17) 0.0302(15)
F54 0.1272(18) 0.0499(10) 0.1063(16) 0.0149(10) 0.0806(15) 0.0389(11)
C55 0.0690(18) 0.0320(12) 0.0513(15) 0.0124(11) 0.0293(14) 0.0124(12)
F55 0.0887(13) 0.0404(9) 0.0641(11) -0.0048(8) 0.0307(10) 0.0031(9)
C56 0.0481(13) 0.0340(11) 0.0395(12) 0.0180(10) 0.0201(10) 0.0161(10)
F56 0.0425(8) 0.0420(7) 0.0430(7) 0.0094(6) 0.0114(6) 0.0104(6)
C61 0.0341(11) 0.0305(10) 0.0273(10) 0.0115(8) 0.0091(8) 0.0131(9)
C62 0.0430(12) 0.0321(11) 0.0386(11) 0.0145(9) 0.0145(10) 0.0178(10)
F62 0.0653(9) 0.0447(8) 0.0764(10) 0.0383(8) 0.0356(8) 0.0348(7)
C63 0.0462(14) 0.0399(13) 0.0576(15) 0.0113(11) 0.0185(12) 0.0262(11)
F63 0.0669(11) 0.0605(10) 0.1247(16) 0.0364(11) 0.0440(11) 0.0475(9)
C64 0.0371(12) 0.0384(12) 0.0578(15) 0.0055(11) 0.0228(11) 0.0139(10)
F64 0.0537(10) 0.0540(10) 0.1261(17) 0.0193(10) 0.0547(11) 0.0225(8)
C65 0.0422(12) 0.0310(11) 0.0427(12) 0.0108(9) 0.0190(10) 0.0077(10)
F65 0.0595(9) 0.0425(8) 0.0759(11) 0.0283(8) 0.0396(8) 0.0120(7)
C66 0.0349(11) 0.0329(10) 0.0317(10) 0.0137(9) 0.0094(9) 0.0144(9)
F66 0.0443(7) 0.0405(7) 0.0589(8) 0.0329(6) 0.0190(6) 0.0201(6)
C100 0.092(7) 0.207(10) 0.146(9) 0.131(9) -0.006(5) -0.003(6)
Cl1 0.101(2) 0.191(4) 0.0943(19) 0.023(2) 0.0177(15) 0.068(2)
Cl2 0.1024(19) 0.185(3) 0.1001(19) 0.0222(19) 0.0254(16) -0.016(2)

loop_
_atom_type_symbol
_atom_type_description
_atom_type_scat_dispersion_real
_atom_type_scat_dispersion_imag
_atom_type_scat_source
C C 0.0181 0.0091 'International Tables Vol C Tables 4.2.6.8 and 6.1.1.4'
H H 0.0000 0.0000 'International Tables Vol C Tables 4.2.6.8 and 6.1.1.4'
B B 0.0090 0.0039 'International Tables Vol C Tables 4.2.6.8 and 6.1.1.4'
F F 0.0727 0.0534 'International Tables Vol C Tables 4.2.6.8 and 6.1.1.4'
P P 0.2955 0.4335 'International Tables Vol C Tables 4.2.6.8 and 6.1.1.4'
Cl Cl 0.3639 0.7018 'International Tables Vol C Tables 4.2.6.8 and 6.1.1.4'

loop_
_geom_angle_atom_site_label_1
_geom_angle_atom_site_label_2
_geom_angle_atom_site_label_3
_geom_angle
_geom_angle_site_symmetry_1
_geom_angle_site_symmetry_3
_geom_angle_publ_flag
C1 P1 C31 105.81(10) . . ?
C1 P1 C11 109.52(10) . . ?
C31 P1 C11 110.69(10) . . ?
C1 P1 C21 110.11(10) . . ?
C31 P1 C21 111.25(10) . . ?
C11 P1 C21 109.40(10) . . ?
C8 B1 C51 104.10(16) . . ?
C8 B1 C61 117.10(17) . . ?
C51 B1 C61 113.12(17) . . ?
C8 B1 C41 107.89(17) . . ?
C51 B1 C41 111.72(17) . . ?
C61 B1 C41 102.99(16) . . ?
C2 C1 P1 127.82(16) . . ?
C2 C1 H1 116.1 . . ?
P1 C1 H1 116.1 . . ?
C1 C2 C7 119.19(18) . . ?
C1 C2 C3 124.12(19) . . ?
C7 C2 C3 116.69(18) . . ?
C2 C3 C4 111.25(18) . . ?
C2 C3 H3A 109.4 . . ?
C4 C3 H3A 109.4 . . ?
C2 C3 H3B 109.4 . . ?
C4 C3 H3B 109.4 . . ?
H3A C3 H3B 108.0 . . ?
C5 C4 C3 110.75(19) . . ?
C5 C4 H4A 109.5 . . ?
C3 C4 H4A 109.5 . . ?
C5 C4 H4B 109.5 . . ?
C3 C4 H4B 109.5 . . ?
H4A C4 H4B 108.1 . . ?
C4 C5 C6 110.5(2) . . ?
C4 C5 H5A 109.6 . . ?
C6 C5 H5A 109.6 . . ?
C4 C5 H5B 109.6 . . ?
C6 C5 H5B 109.6 . . ?
H5A C5 H5B 108.1 . . ?
C7 C6 C5 112.20(18) . . ?
C7 C6 H6A 109.2 . . ?
C5 C6 H6A 109.2 . . ?
C7 C6 H6B 109.2 . . ?
C5 C6 H6B 109.2 . . ?
H6A C6 H6B 107.9 . . ?
C8 C7 C2 120.43(18) . . ?
C8 C7 C6 123.52(19) . . ?
C2 C7 C6 116.05(17) . . ?
C7 C8 B1 128.65(19) . . ?
C7 C8 H8 115.7 . . ?
B1 C8 H8 115.7 . . ?
C16 C11 C12 120.1(2) . . ?
C16 C11 P1 118.58(17) . . ?
C12 C11 P1 121.11(18) . . ?
C13 C12 C11 117.1(2) . . ?
C13 C12 C17 118.6(2) . . ?
C11 C12 C17 124.3(2) . . ?
C14 C13 C12 122.4(3) . . ?
C14 C13 H13 118.8 . . ?
C12 C13 H13 118.8 . . ?
C13 C14 C15 120.2(3) . . ?
C13 C14 H14 119.9 . . ?
C15 C14 H14 119.9 . . ?
C16 C15 C14 119.1(3) . . ?
C16 C15 H15 120.4 . . ?
C14 C15 H15 120.4 . . ?
C15 C16 C11 121.0(2) . . ?
C15 C16 H16 119.5 . . ?
C11 C16 H16 119.5 . . ?
C12 C17 H17A 109.5 . . ?
C12 C17 H17B 109.5 . . ?
H17A C17 H17B 109.5 . . ?
C12 C17 H17C 109.5 . . ?
H17A C17 H17C 109.5 . . ?
H17B C17 H17C 109.5 . . ?
C26 C21 C22 120.2(2) . . ?
C26 C21 P1 116.70(16) . . ?
C22 C21 P1 123.12(17) . . ?
C23 C22 C21 117.3(2) . . ?
C23 C22 C27 118.8(2) . . ?
C21 C22 C27 123.9(2) . . ?
C24 C23 C22 122.1(2) . . ?
C24 C23 H23 119.0 . . ?
C22 C23 H23 119.0 . . ?
C23 C24 C25 120.4(2) . . ?
C23 C24 H24 119.8 . . ?
C25 C24 H24 119.8 . . ?
C24 C25 C26 119.4(2) . . ?
C24 C25 H25 120.3 . . ?
C26 C25 H25 120.3 . . ?
C25 C26 C21 120.6(2) . . ?
C25 C26 H26 119.7 . . ?
C21 C26 H26 119.7 . . ?
C22 C27 H27A 109.5 . . ?
C22 C27 H27B 109.5 . . ?
H27A C27 H27B 109.5 . . ?
C22 C27 H27C 109.5 . . ?
H27A C27 H27C 109.5 . . ?
H27B C27 H27C 109.5 . . ?
C36 C31 C32 120.4(2) . . ?
C36 C31 P1 118.58(17) . . ?
C32 C31 P1 121.03(17) . . ?
C33 C32 C31 117.3(2) . . ?
C33 C32 C37 118.4(2) . . ?
C31 C32 C37 124.3(2) . . ?
C34 C33 C32 122.1(2) . . ?
C34 C33 H33 118.9 . . ?
C32 C33 H33 118.9 . . ?
C35 C34 C33 120.1(2) . . ?
C35 C34 H34 120.0 . . ?
C33 C34 H34 120.0 . . ?
C34 C35 C36 119.7(2) . . ?
C34 C35 H35 120.2 . . ?
C36 C35 H35 120.2 . . ?
C35 C36 C31 120.5(2) . . ?
C35 C36 H36 119.8 . . ?
C31 C36 H36 119.8 . . ?
C32 C37 H37A 109.5 . . ?
C32 C37 H37B 109.5 . . ?
H37A C37 H37B 109.5 . . ?
C32 C37 H37C 109.5 . . ?
H37A C37 H37C 109.5 . . ?
H37B C37 H37C 109.5 . . ?
C46 C41 C42 113.4(2) . . ?
C46 C41 B1 127.7(2) . . ?
C42 C41 B1 118.80(19) . . ?
F42 C42 C43 116.2(2) . . ?
F42 C42 C41 119.62(19) . . ?
C43 C42 C41 124.2(2) . . ?
F43 C43 C44 119.9(2) . . ?
F43 C43 C42 120.9(3) . . ?
C44 C43 C42 119.1(3) . . ?
F44 C44 C45 120.2(3) . . ?
F44 C44 C43 120.2(3) . . ?
C45 C44 C43 119.5(2) . . ?
F45 C45 C44 120.7(2) . . ?
F45 C45 C46 119.5(3) . . ?
C44 C45 C46 119.8(2) . . ?
F46 C46 C45 114.9(2) . . ?
F46 C46 C41 121.2(2) . . ?
C45 C46 C41 123.9(2) . . ?
C56 C51 C52 113.0(2) . . ?
C56 C51 B1 127.5(2) . . ?
C52 C51 B1 119.4(2) . . ?
F52 C52 C53 116.3(2) . . ?
F52 C52 C51 119.3(2) . . ?
C53 C52 C51 124.4(2) . . ?
F53 C53 C54 119.8(2) . . ?
F53 C53 C52 120.5(3) . . ?
C54 C53 C52 119.7(3) . . ?
F54 C54 C55 120.4(3) . . ?
F54 C54 C53 120.8(3) . . ?
C55 C54 C53 118.8(2) . . ?
F55 C55 C54 119.6(2) . . ?
F55 C55 C56 120.6(3) . . ?
C54 C55 C56 119.8(3) . . ?
F56 C56 C55 114.7(2) . . ?
F56 C56 C51 121.0(2) . . ?
C55 C56 C51 124.3(2) . . ?
C62 C61 C66 113.3(2) . . ?
C62 C61 B1 127.08(19) . . ?
C66 C61 B1 119.41(18) . . ?
F62 C62 C63 115.2(2) . . ?
F62 C62 C61 121.4(2) . . ?
C63 C62 C61 123.5(2) . . ?
F63 C63 C64 119.3(2) . . ?
F63 C63 C62 120.4(2) . . ?
C64 C63 C62 120.3(2) . . ?
F64 C64 C63 120.8(2) . . ?
F64 C64 C65 120.4(2) . . ?
C63 C64 C65 118.7(2) . . ?
F65 C65 C64 119.8(2) . . ?
F65 C65 C66 120.9(2) . . ?
C64 C65 C66 119.3(2) . . ?
F66 C66 C65 116.02(19) . . ?
F66 C66 C61 119.10(19) . . ?
C65 C66 C61 124.9(2) . . ?
Cl2 C100 Cl1 105.5(6) . . ?
Cl2 C100 H10A 110.6 . . ?
Cl1 C100 H10A 110.6 . . ?
Cl2 C100 H10B 110.6 . . ?
Cl1 C100 H10B 110.6 . . ?
H10A C100 H10B 108.8 . . ?

loop_
_geom_bond_atom_site_label_1
_geom_bond_atom_site_label_2
_geom_bond_distance
_geom_bond_site_symmetry_2
_geom_bond_publ_flag
P1 C1 1.776(2) . ?
P1 C31 1.813(2) . ?
P1 C11 1.814(2) . ?
P1 C21 1.817(2) . ?
B1 C8 1.625(3) . ?
B1 C51 1.655(3) . ?
B1 C61 1.661(3) . ?
B1 C41 1.663(3) . ?
C1 C2 1.343(3) . ?
C1 H1 0.9400 . ?
C2 C7 1.485(3) . ?
C2 C3 1.511(3) . ?
C3 C4 1.524(3) . ?
C3 H3A 0.9800 . ?
C3 H3B 0.9800 . ?
C4 C5 1.515(3) . ?
C4 H4A 0.9800 . ?
C4 H4B 0.9800 . ?
C5 C6 1.530(3) . ?
C5 H5A 0.9800 . ?
C5 H5B 0.9800 . ?
C6 C7 1.513(3) . ?
C6 H6A 0.9800 . ?
C6 H6B 0.9800 . ?
C7 C8 1.339(3) . ?
C8 H8 0.9400 . ?
C11 C16 1.399(3) . ?
C11 C12 1.408(3) . ?
C12 C13 1.397(4) . ?
C12 C17 1.504(4) . ?
C13 C14 1.369(5) . ?
C13 H13 0.9400 . ?
C14 C15 1.383(5) . ?
C14 H14 0.9400 . ?
C15 C16 1.380(4) . ?
C15 H15 0.9400 . ?
C16 H16 0.9400 . ?
C17 H17A 0.9700 . ?
C17 H17B 0.9700 . ?
C17 H17C 0.9700 . ?
C21 C26 1.401(3) . ?
C21 C22 1.406(3) . ?
C22 C23 1.396(3) . ?
C22 C27 1.502(4) . ?
C23 C24 1.372(4) . ?
C23 H23 0.9400 . ?
C24 C25 1.378(4) . ?
C24 H24 0.9400 . ?
C25 C26 1.381(3) . ?
C25 H25 0.9400 . ?
C26 H26 0.9400 . ?
C27 H27A 0.9700 . ?
C27 H27B 0.9700 . ?
C27 H27C 0.9700 . ?
C31 C36 1.394(3) . ?
C31 C32 1.410(3) . ?
C32 C33 1.391(3) . ?
C32 C37 1.511(3) . ?
C33 C34 1.383(4) . ?
C33 H33 0.9400 . ?
C34 C35 1.375(4) . ?
C34 H34 0.9400 . ?
C35 C36 1.386(3) . ?
C35 H35 0.9400 . ?
C36 H36 0.9400 . ?
C37 H37A 0.9700 . ?
C37 H37B 0.9700 . ?
C37 H37C 0.9700 . ?
C41 C46 1.386(3) . ?
C41 C42 1.393(3) . ?
C42 F42 1.345(3) . ?
C42 C43 1.384(3) . ?
C43 F43 1.342(3) . ?
C43 C44 1.371(4) . ?
C44 F44 1.349(3) . ?
C44 C45 1.362(4) . ?
C45 F45 1.342(3) . ?
C45 C46 1.385(3) . ?
C46 F46 1.351(3) . ?
C51 C56 1.387(3) . ?
C51 C52 1.391(3) . ?
C52 F52 1.354(3) . ?
C52 C53 1.375(4) . ?
C53 F53 1.353(3) . ?
C53 C54 1.373(5) . ?
C54 F54 1.347(3) . ?
C54 C55 1.365(4) . ?
C55 F55 1.348(3) . ?
C55 C56 1.381(3) . ?
C56 F56 1.349(3) . ?
C61 C62 1.387(3) . ?
C61 C66 1.389(3) . ?
C62 F62 1.346(3) . ?
C62 C63 1.385(3) . ?
C63 F63 1.345(3) . ?
C63 C64 1.367(4) . ?
C64 F64 1.338(3) . ?
C64 C65 1.373(4) . ?
C65 F65 1.348(3) . ?
C65 C66 1.374(3) . ?
C66 F66 1.345(2) . ?
C100 Cl2 1.718(8) . ?
C100 Cl1 1.858(9) . ?
C100 H10A 0.9800 . ?
C100 H10B 0.9800 . ?

loop_
_geom_torsion_atom_site_label_1
_geom_torsion_atom_site_label_2
_geom_torsion_atom_site_label_3
_geom_torsion_atom_site_label_4
_geom_torsion
_geom_torsion_site_symmetry_1
_geom_torsion_site_symmetry_2
_geom_torsion_site_symmetry_3
_geom_torsion_site_symmetry_4
_geom_torsion_publ_flag
C31 P1 C1 C2 -158.6(2) . . . . ?
C11 P1 C1 C2 -39.2(2) . . . . ?
C21 P1 C1 C2 81.1(2) . . . . ?
P1 C1 C2 C7 171.66(16) . . . . ?
P1 C1 C2 C3 -8.5(3) . . . . ?
C1 C2 C3 C4 -135.5(2) . . . . ?
C7 C2 C3 C4 44.4(3) . . . . ?
C2 C3 C4 C5 -55.3(3) . . . . ?
C3 C4 C5 C6 60.8(3) . . . . ?
C4 C5 C6 C7 -53.5(3) . . . . ?
C1 C2 C7 C8 -38.8(3) . . . . ?
C3 C2 C7 C8 141.3(2) . . . . ?
C1 C2 C7 C6 141.2(2) . . . . ?
C3 C2 C7 C6 -38.7(3) . . . . ?
C5 C6 C7 C8 -137.6(2) . . . . ?
C5 C6 C7 C2 42.4(3) . . . . ?
C2 C7 C8 B1 169.3(2) . . . . ?
C6 C7 C8 B1 -10.7(3) . . . . ?
C51 B1 C8 C7 -54.1(3) . . . . ?
C61 B1 C8 C7 71.6(3) . . . . ?
C41 B1 C8 C7 -172.9(2) . . . . ?
C1 P1 C11 C16 125.93(18) . . . . ?
C31 P1 C11 C16 -117.78(18) . . . . ?
C21 P1 C11 C16 5.2(2) . . . . ?
C1 P1 C11 C12 -48.4(2) . . . . ?
C31 P1 C11 C12 67.9(2) . . . . ?
C21 P1 C11 C12 -169.21(18) . . . . ?
C16 C11 C12 C13 1.3(3) . . . . ?
P1 C11 C12 C13 175.58(18) . . . . ?
C16 C11 C12 C17 -176.1(2) . . . . ?
P1 C11 C12 C17 -1.8(3) . . . . ?
C11 C12 C13 C14 -1.4(4) . . . . ?
C17 C12 C13 C14 176.1(3) . . . . ?
C12 C13 C14 C15 0.7(5) . . . . ?
C13 C14 C15 C16 0.2(4) . . . . ?
C14 C15 C16 C11 -0.2(4) . . . . ?
C12 C11 C16 C15 -0.5(3) . . . . ?
P1 C11 C16 C15 -174.94(19) . . . . ?
C1 P1 C21 C26 -10.0(2) . . . . ?
C31 P1 C21 C26 -127.00(18) . . . . ?
C11 P1 C21 C26 110.39(18) . . . . ?
C1 P1 C21 C22 170.66(18) . . . . ?
C31 P1 C21 C22 53.7(2) . . . . ?
C11 P1 C21 C22 -68.9(2) . . . . ?
C26 C21 C22 C23 -2.7(3) . . . . ?
P1 C21 C22 C23 176.61(18) . . . . ?
C26 C21 C22 C27 176.7(2) . . . . ?
P1 C21 C22 C27 -4.0(3) . . . . ?
C21 C22 C23 C24 1.5(4) . . . . ?
C27 C22 C23 C24 -178.0(3) . . . . ?
C22 C23 C24 C25 0.5(4) . . . . ?
C23 C24 C25 C26 -1.3(4) . . . . ?
C24 C25 C26 C21 0.1(4) . . . . ?
C22 C21 C26 C25 2.0(4) . . . . ?
P1 C21 C26 C25 -177.4(2) . . . . ?
C1 P1 C31 C36 121.42(18) . . . . ?
C11 P1 C31 C36 2.9(2) . . . . ?
C21 P1 C31 C36 -119.01(18) . . . . ?
C1 P1 C31 C32 -56.3(2) . . . . ?
C11 P1 C31 C32 -174.83(17) . . . . ?
C21 P1 C31 C32 63.3(2) . . . . ?
C36 C31 C32 C33 -2.8(3) . . . . ?
P1 C31 C32 C33 174.87(18) . . . . ?
C36 C31 C32 C37 177.1(2) . . . . ?
P1 C31 C32 C37 -5.2(3) . . . . ?
C31 C32 C33 C34 0.8(4) . . . . ?
C37 C32 C33 C34 -179.0(3) . . . . ?
C32 C33 C34 C35 1.3(4) . . . . ?
C33 C34 C35 C36 -1.5(4) . . . . ?
C34 C35 C36 C31 -0.5(4) . . . . ?
C32 C31 C36 C35 2.7(3) . . . . ?
P1 C31 C36 C35 -175.05(18) . . . . ?
C8 B1 C41 C46 128.4(2) . . . . ?
C51 B1 C41 C46 14.6(3) . . . . ?
C61 B1 C41 C46 -107.1(2) . . . . ?
C8 B1 C41 C42 -55.2(2) . . . . ?
C51 B1 C41 C42 -169.06(18) . . . . ?
C61 B1 C41 C42 69.2(2) . . . . ?
C46 C41 C42 F42 179.18(19) . . . . ?
B1 C41 C42 F42 2.3(3) . . . . ?
C46 C41 C42 C43 0.4(3) . . . . ?
B1 C41 C42 C43 -176.4(2) . . . . ?
F42 C42 C43 F43 0.7(4) . . . . ?
C41 C42 C43 F43 179.5(2) . . . . ?
F42 C42 C43 C44 -179.5(2) . . . . ?
C41 C42 C43 C44 -0.7(4) . . . . ?
F43 C43 C44 F44 1.1(4) . . . . ?
C42 C43 C44 F44 -178.7(2) . . . . ?
F43 C43 C44 C45 179.8(2) . . . . ?
C42 C43 C44 C45 0.0(4) . . . . ?
F44 C44 C45 F45 0.9(4) . . . . ?
C43 C44 C45 F45 -177.8(2) . . . . ?
F44 C44 C45 C46 179.7(2) . . . . ?
C43 C44 C45 C46 1.0(4) . . . . ?
F45 C45 C46 F46 -2.3(3) . . . . ?
C44 C45 C46 F46 178.9(2) . . . . ?
F45 C45 C46 C41 177.4(2) . . . . ?
C44 C45 C46 C41 -1.4(4) . . . . ?
C42 C41 C46 F46 -179.67(19) . . . . ?
B1 C41 C46 F46 -3.1(3) . . . . ?
C42 C41 C46 C45 0.6(3) . . . . ?
B1 C41 C46 C45 177.1(2) . . . . ?
C8 B1 C51 C56 117.3(2) . . . . ?
C61 B1 C51 C56 -10.8(3) . . . . ?
C41 B1 C51 C56 -126.5(2) . . . . ?
C8 B1 C51 C52 -58.4(2) . . . . ?
C61 B1 C51 C52 173.40(18) . . . . ?
C41 B1 C51 C52 57.7(2) . . . . ?
C56 C51 C52 F52 -179.15(19) . . . . ?
B1 C51 C52 F52 -2.8(3) . . . . ?
C56 C51 C52 C53 2.0(3) . . . . ?
B1 C51 C52 C53 178.4(2) . . . . ?
F52 C52 C53 F53 -0.1(4) . . . . ?
C51 C52 C53 F53 178.7(2) . . . . ?
F52 C52 C53 C54 179.9(2) . . . . ?
C51 C52 C53 C54 -1.2(4) . . . . ?
F53 C53 C54 F54 0.5(5) . . . . ?
C52 C53 C54 F54 -179.6(3) . . . . ?
F53 C53 C54 C55 -179.8(3) . . . . ?
C52 C53 C54 C55 0.1(4) . . . . ?
F54 C54 C55 F55 0.6(4) . . . . ?
C53 C54 C55 F55 -179.1(3) . . . . ?
F54 C54 C55 C56 179.6(3) . . . . ?
C53 C54 C55 C56 -0.1(4) . . . . ?
F55 C55 C56 F56 0.5(4) . . . . ?
C54 C55 C56 F56 -178.5(2) . . . . ?
F55 C55 C56 C51 -179.9(2) . . . . ?
C54 C55 C56 C51 1.1(4) . . . . ?
C52 C51 C56 F56 177.6(2) . . . . ?
B1 C51 C56 F56 1.6(3) . . . . ?
C52 C51 C56 C55 -2.0(3) . . . . ?
B1 C51 C56 C55 -178.0(2) . . . . ?
C8 B1 C61 C62 4.2(3) . . . . ?
C51 B1 C61 C62 125.2(2) . . . . ?
C41 B1 C61 C62 -114.0(2) . . . . ?
C8 B1 C61 C66 178.32(18) . . . . ?
C51 B1 C61 C66 -60.6(2) . . . . ?
C41 B1 C61 C66 60.1(2) . . . . ?
C66 C61 C62 F62 -178.19(19) . . . . ?
B1 C61 C62 F62 -3.7(3) . . . . ?
C66 C61 C62 C63 0.8(3) . . . . ?
B1 C61 C62 C63 175.2(2) . . . . ?
F62 C62 C63 F63 -1.4(4) . . . . ?
C61 C62 C63 F63 179.6(2) . . . . ?
F62 C62 C63 C64 178.0(2) . . . . ?
C61 C62 C63 C64 -1.1(4) . . . . ?
F63 C63 C64 F64 1.0(4) . . . . ?
C62 C63 C64 F64 -178.3(2) . . . . ?
F63 C63 C64 C65 179.2(2) . . . . ?
C62 C63 C64 C65 -0.2(4) . . . . ?
F64 C64 C65 F65 -0.3(4) . . . . ?
C63 C64 C65 F65 -178.5(2) . . . . ?
F64 C64 C65 C66 179.7(2) . . . . ?
C63 C64 C65 C66 1.6(4) . . . . ?
F65 C65 C66 F66 -1.8(3) . . . . ?
C64 C65 C66 F66 178.2(2) . . . . ?
F65 C65 C66 C61 178.1(2) . . . . ?
C64 C65 C66 C61 -1.9(4) . . . . ?
C62 C61 C66 F66 -179.36(18) . . . . ?
B1 C61 C66 F66 5.7(3) . . . . ?
C62 C61 C66 C65 0.7(3) . . . . ?
B1 C61 C66 C65 -174.2(2) . . . . ?
